data_4317110
loop_
_publ_author_name
'Thi Le Anh Nguyen'
'Thomas Devic'
'Pierre Mialane'
'Eric Rivi\`ere'
'Andreas Sonnauer'
'Norbert Stock'
'Rezan Demir-Cakan'
'Mathieu Morcrette'
'Carine Livage'
'J\'erome Marrot'
'Jean-Marie Tarascon'
'G\'erard F\'erey'

_publ_section_title
;
 Reinvestigation of the MII (M = Ni,
 Co)/TetraThiafulvaleneTetraCarboxylate System Using High-Throughput
 Methods: Isolation of a Molecular Complex and Its
 Single-Crystal-to-Single-Crystal Transformation to a Two-Dimensional
 Coordination Polymer
;
_journal_name_full 'Inorganic Chemistry'
_journal_page_first 10710
_journal_page_last 10717
_journal_paper_doi 10.1021/ic101906u
_journal_volume 49
_journal_year 2010
_chemical_formula_sum 'C10 H12 Ni2 O14 S4'
_chemical_formula_weight 601.86
_chemical_name_systematic
; 
 ? 
;
_space_group_IT_number 14
_symmetry_cell_setting monoclinic
_symmetry_space_group_name_Hall '-P 2ybc'
_symmetry_space_group_name_H-M 'P 1 21/c 1'
_atom_sites_solution_hydrogens geom
_atom_sites_solution_primary direct
_atom_sites_solution_secondary difmap
_audit_creation_method SHELXL-97
_cell_angle_alpha 90.00
_cell_angle_beta 91.078(7)
_cell_angle_gamma 90.00
_cell_formula_units_Z 4
_cell_length_a 19.256(4)
_cell_length_b 5.3176(10)
_cell_length_c 18.467(4)
_cell_measurement_reflns_used 1823
_cell_measurement_temperature 293(2)
_cell_measurement_theta_max 23.31
_cell_measurement_theta_min 3.03
_cell_volume 1890.6(7)
_computing_cell_refinement 'Bruker APEX2'
_computing_data_collection 'Bruker APEX2'
_computing_data_reduction 'Bruker SAINT'
_computing_molecular_graphics 'Bruker SHELXTL'
_computing_publication_material 'Bruker SHELXTL'
_computing_structure_refinement 'SHELXL-97 (Sheldrick, 1997)'
_computing_structure_solution 'SHELXS-97 (Sheldrick, 1990)'
_diffrn_ambient_temperature 293(2)
_diffrn_measured_fraction_theta_full 0.976
_diffrn_measured_fraction_theta_max 0.976
_diffrn_measurement_device_type 'CCD area detector'
_diffrn_measurement_method 'phi and omega scans'
_diffrn_radiation_monochromator graphite
_diffrn_radiation_source 'fine-focus sealed tube'
_diffrn_radiation_type MoK\a
_diffrn_radiation_wavelength 0.71073
_diffrn_reflns_av_R_equivalents 0.1198
_diffrn_reflns_av_sigmaI/netI 0.0971
_diffrn_reflns_limit_h_max 22
_diffrn_reflns_limit_h_min -23
_diffrn_reflns_limit_k_max 6
_diffrn_reflns_limit_k_min -6
_diffrn_reflns_limit_l_max 22
_diffrn_reflns_limit_l_min -22
_diffrn_reflns_number 19940
_diffrn_reflns_theta_full 25.30
_diffrn_reflns_theta_max 25.30
_diffrn_reflns_theta_min 1.06
_exptl_absorpt_coefficient_mu 2.506
_exptl_absorpt_correction_T_max 0.9876
_exptl_absorpt_correction_T_min 0.6341
_exptl_absorpt_correction_type multi-scan
_exptl_absorpt_process_details 'SADABS (Sheldrick, V2.10)'
_exptl_crystal_colour red
_exptl_crystal_density_diffrn 2.114
_exptl_crystal_density_method 'not measured'
_exptl_crystal_description needle
_exptl_crystal_F_000 1216
_exptl_crystal_size_max 0.20
_exptl_crystal_size_mid 0.01
_exptl_crystal_size_min 0.01
_refine_diff_density_max 1.360
_refine_diff_density_min -1.093
_refine_diff_density_rms 0.236
_refine_ls_extinction_method none
_refine_ls_goodness_of_fit_ref 1.055
_refine_ls_hydrogen_treatment refxyz
_refine_ls_matrix_type full
_refine_ls_number_parameters 283
_refine_ls_number_reflns 3362
_refine_ls_number_restraints 4
_refine_ls_restrained_S_all 1.055
_refine_ls_R_factor_all 0.1065
_refine_ls_R_factor_gt 0.0586
_refine_ls_shift/su_max 0.000
_refine_ls_shift/su_mean 0.000
_refine_ls_structure_factor_coef Fsqd
_refine_ls_weighting_details 'calc w=1/[\s^2^(Fo^2^)+(0.0933P)^2^+7.6900P] where P=(Fo^2^+2Fc^2^)/3'
_refine_ls_weighting_scheme calc
_refine_ls_wR_factor_gt 0.1455
_refine_ls_wR_factor_ref 0.1833
_reflns_number_gt 2235
_reflns_number_total 3362
_reflns_threshold_expression >2sigma(I)
_cod_data_source_file ic101906u_si_001_2.cif
_cod_data_source_block MIL136Nidehyd
_cod_depositor_comments
;
The following automatic conversions were performed:

'_symmetry_cell_setting' value 'Monoclinic' changed to 'monoclinic'
according to the built-in table from CIF Core dictionary named
'cif_core.dic' version 2.4.1 from 2010-06-29.

Automatic conversion script
Id: cif_fix_values 1646 2011-03-28 12:23:43Z adriana 
;
_cod_database_code 4317110

loop_
_symmetry_equiv_pos_as_xyz
'x, y, z'
'-x, y+1/2, -z+1/2'
'-x, -y, -z'
'x, -y-1/2, z-1/2'

loop_
_atom_site_label
_atom_site_type_symbol
_atom_site_fract_x
_atom_site_fract_y
_atom_site_fract_z
_atom_site_U_iso_or_equiv
_atom_site_adp_type
_atom_site_occupancy
_atom_site_symmetry_multiplicity
_atom_site_calc_flag
_atom_site_refinement_flags
_atom_site_disorder_assembly
_atom_site_disorder_group
Ni1 Ni 0.45939(3) 0.44653(12) 0.36659(3) 0.01621(15) Uani 1 1 d . . .
S1 S 0.35433(6) 0.6771(2) 0.30946(6) 0.0182(3) Uani 1 1 d . . .
S2 S 0.68189(6) -0.0256(3) 0.33550(7) 0.0261(3) Uani 1 1 d . . .
O1 O 0.43158(16) 0.1330(6) 0.31367(17) 0.0217(9) Uani 1 1 d . . .
O2 O 0.52090(15) 0.6231(6) 0.29635(17) 0.0202(9) Uani 1 1 d . . .
O3 O 0.64715(18) 0.3975(9) 0.4462(2) 0.0443(13) Uani 1 1 d . . .
O4 O 0.53988(16) 0.2784(7) 0.42159(17) 0.0243(9) Uani 1 1 d . . .
O5 O 0.47144(18) 0.7605(7) 0.43031(18) 0.0281(10) Uani 1 1 d . . .
O6 O 0.39518(17) 0.3079(7) 0.44470(19) 0.0290(10) Uani 1 1 d D . .
H6A H 0.3711(11) 0.183(3) 0.443(3) 0.040 Uiso 1 1 d D . .
H6B H 0.3782(15) 0.398(4) 0.4746(12) 0.040 Uiso 1 1 d D . .
C1 C 0.3019(2) 0.4557(10) 0.2590(3) 0.0190(12) Uani 1 1 d . . .
C2 C 0.6084(2) 0.3223(9) 0.2660(3) 0.0169(12) Uani 1 1 d . . .
C3 C 0.6255(2) 0.2290(9) 0.3313(2) 0.0148(11) Uani 1 1 d . . .
C4 C 0.4382(2) 0.0411(9) 0.2509(2) 0.0147(11) Uani 1 1 d . . .
C5 C 0.6032(2) 0.3174(10) 0.4052(3) 0.0205(13) Uani 1 1 d . . .
Ni1' Ni -0.01860(3) 0.15482(13) 0.36529(3) 0.02133(16) Uani 1 1 d . . .
S1' S 0.20992(6) 0.0980(3) 0.22923(7) 0.0246(3) Uani 1 1 d . . .
S2' S 0.23757(6) 0.2786(3) 0.37710(7) 0.0328(4) Uani 1 1 d . . .
O1' O -0.09489(16) 0.2975(7) 0.29697(19) 0.0280(10) Uani 1 1 d . . .
O2' O 0.02239(16) -0.0306(7) 0.28069(19) 0.0240(9) Uani 1 1 d . . .
O3' O 0.1493(2) 0.1392(9) 0.4859(2) 0.0482(13) Uani 1 1 d . . .
O4' O 0.05779(16) -0.0141(7) 0.42700(19) 0.0279(10) Uani 1 1 d . . .
O5' O -0.08247(18) -0.1509(7) 0.3852(2) 0.0324(10) Uani 1 1 d . . .
O6' O -0.0592(2) 0.3221(8) 0.4546(2) 0.0376(11) Uani 1 1 d . . .
O7' O 0.04137(18) 0.4733(7) 0.3528(2) 0.0331(11) Uani 1 1 d . . .
C1' C 0.2580(2) 0.3093(11) 0.2834(3) 0.0247(14) Uani 1 1 d . . .
C2' C 0.1454(2) 0.0438(10) 0.2937(3) 0.0220(13) Uani 1 1 d . . .
C3' C 0.1590(2) 0.1215(10) 0.3613(3) 0.0226(13) Uani 1 1 d . . .
C4' C 0.0823(2) -0.0764(9) 0.2577(3) 0.0203(13) Uani 1 1 d . . .
C5' C 0.1186(3) 0.0835(10) 0.4290(3) 0.0264(14) Uani 1 1 d . . .
O1W O 0.8005(3) 0.4250(13) 0.4487(4) 0.106(3) Uani 1 1 d D . .
H1W H 0.7759(12) 0.308(4) 0.437(3) 0.120 Uiso 1 1 d D . .
H2W H 0.8176(18) 0.469(9) 0.4869(11) 0.120 Uiso 1 1 d D . .

loop_
_atom_site_aniso_label
_atom_site_aniso_U_11
_atom_site_aniso_U_22
_atom_site_aniso_U_33
_atom_site_aniso_U_23
_atom_site_aniso_U_13
_atom_site_aniso_U_12
Ni1 0.0165(3) 0.0203(3) 0.0119(3) -0.0012(3) 0.0044(2) -0.0012(2)
S1 0.0164(5) 0.0259(7) 0.0126(5) 0.0007(5) 0.0040(4) -0.0035(5)
S2 0.0300(6) 0.0328(7) 0.0156(6) 0.0024(6) 0.0034(5) 0.0166(5)
O1 0.0272(16) 0.0233(18) 0.0148(16) -0.0057(16) 0.0077(13) -0.0051(14)
O2 0.0202(15) 0.0225(18) 0.0183(17) 0.0032(16) 0.0102(13) 0.0031(13)
O3 0.0284(18) 0.076(3) 0.029(2) -0.026(2) 0.0077(16) -0.0131(19)
O4 0.0223(16) 0.038(2) 0.0129(16) -0.0001(17) 0.0077(13) 0.0039(15)
O5 0.0408(19) 0.0263(19) 0.0172(17) -0.0001(17) 0.0009(15) -0.0072(16)
O6 0.0328(17) 0.033(2) 0.0213(18) -0.0077(18) 0.0090(15) -0.0075(16)
C1 0.028(2) 0.018(2) 0.011(2) -0.001(2) -0.0011(19) 0.001(2)
C2 0.012(2) 0.015(2) 0.023(2) 0.002(2) 0.0060(18) 0.0036(18)
C3 0.014(2) 0.022(3) 0.008(2) -0.002(2) 0.0029(17) 0.0057(19)
C4 0.0114(19) 0.019(2) 0.013(2) 0.004(2) 0.0024(17) 0.0028(18)
C5 0.025(2) 0.025(3) 0.012(2) 0.003(2) 0.0024(19) -0.002(2)
Ni1' 0.0218(3) 0.0244(3) 0.0180(3) 0.0025(3) 0.0051(2) 0.0023(3)
S1' 0.0193(5) 0.0349(8) 0.0197(6) -0.0039(6) 0.0048(5) -0.0098(5)
S2' 0.0263(6) 0.0551(9) 0.0172(6) 0.0013(7) 0.0036(5) -0.0194(6)
O1' 0.0233(16) 0.038(2) 0.0233(18) 0.0092(19) 0.0082(14) 0.0033(15)
O2' 0.0187(15) 0.0296(19) 0.0238(18) -0.0005(18) 0.0017(14) -0.0021(15)
O3' 0.046(2) 0.080(3) 0.0185(19) -0.002(2) 0.0046(17) -0.027(2)
O4' 0.0208(16) 0.037(2) 0.0255(19) 0.0121(18) 0.0008(14) -0.0080(15)
O5' 0.0353(18) 0.032(2) 0.030(2) 0.0021(19) 0.0129(16) -0.0058(16)
O6' 0.050(2) 0.036(2) 0.027(2) 0.001(2) 0.0148(17) 0.0035(19)
O7' 0.0378(19) 0.024(2) 0.037(2) 0.0014(19) -0.0015(17) -0.0047(17)
C1' 0.020(2) 0.039(3) 0.015(2) -0.010(3) -0.0036(19) 0.003(2)
C2' 0.015(2) 0.026(3) 0.025(3) 0.001(2) -0.0010(19) -0.003(2)
C3' 0.022(2) 0.025(3) 0.021(3) 0.004(2) 0.005(2) -0.006(2)
C4' 0.023(2) 0.022(3) 0.016(2) 0.007(2) 0.006(2) -0.012(2)
C5' 0.027(2) 0.030(3) 0.022(3) 0.005(3) 0.004(2) -0.008(2)
O1W 0.057(3) 0.139(6) 0.121(5) -0.033(5) 0.000(3) -0.012(4)

loop_
_atom_type_symbol
_atom_type_description
_atom_type_scat_dispersion_real
_atom_type_scat_dispersion_imag
_atom_type_scat_source
C C 0.0033 0.0016 'International Tables Vol C Tables 4.2.6.8 and 6.1.1.4'
H H 0.0000 0.0000 'International Tables Vol C Tables 4.2.6.8 and 6.1.1.4'
O O 0.0106 0.0060 'International Tables Vol C Tables 4.2.6.8 and 6.1.1.4'
S S 0.1246 0.1234 'International Tables Vol C Tables 4.2.6.8 and 6.1.1.4'
Ni Ni 0.3393 1.1124 'International Tables Vol C Tables 4.2.6.8 and 6.1.1.4'

loop_
_geom_angle_atom_site_label_1
_geom_angle_atom_site_label_2
_geom_angle_atom_site_label_3
_geom_angle
_geom_angle_site_symmetry_1
_geom_angle_site_symmetry_3
_geom_angle_publ_flag
O1 Ni1 O2 103.30(13) . . ?
O1 Ni1 O4 94.11(14) . . ?
O2 Ni1 O4 94.28(13) . . ?
O1 Ni1 O5 169.74(14) . . ?
O2 Ni1 O5 85.89(14) . . ?
O4 Ni1 O5 89.69(14) . . ?
O1 Ni1 O6 83.38(14) . . ?
O2 Ni1 O6 172.95(14) . . ?
O4 Ni1 O6 87.41(13) . . ?
O5 Ni1 O6 87.28(14) . . ?
O1 Ni1 S1 89.75(10) . . ?
O2 Ni1 S1 88.91(10) . . ?
O4 Ni1 S1 174.29(10) . . ?
O5 Ni1 S1 85.81(10) . . ?
O6 Ni1 S1 88.86(10) . . ?
C2 S1 C1 96.3(2) 2_655 . ?
C2 S1 Ni1 101.79(15) 2_655 . ?
C1 S1 Ni1 109.23(17) . . ?
C3 S2 C1 96.9(2) . 2_645 ?
C4 O1 Ni1 137.5(3) . . ?
C4 O2 Ni1 131.9(3) 2_655 . ?
C5 O4 Ni1 122.0(3) . . ?
Ni1 O6 H6A 128(4) . . ?
Ni1 O6 H6B 122(2) . . ?
H6A O6 H6B 106(4) . . ?
C1' C1 S2 121.6(4) . 2_655 ?
C1' C1 S1 127.0(4) . . ?
S2 C1 S1 111.3(3) 2_655 . ?
C3 C2 C4 127.7(4) . 2_655 ?
C3 C2 S1 117.0(3) . 2_645 ?
C4 C2 S1 115.3(3) 2_655 2_645 ?
C2 C3 C5 128.9(4) . . ?
C2 C3 S2 118.2(3) . . ?
C5 C3 S2 112.9(3) . . ?
O2 C4 O1 125.0(4) 2_645 . ?
O2 C4 C2 120.1(4) 2_645 2_645 ?
O1 C4 C2 114.8(4) . 2_645 ?
O3 C5 O4 124.9(5) . . ?
O3 C5 C3 118.0(4) . . ?
O4 C5 C3 116.8(4) . . ?
O2' Ni1' O6' 176.38(15) . . ?
O2' Ni1' O4' 85.95(14) . . ?
O6' Ni1' O4' 91.34(15) . . ?
O2' Ni1' O1' 89.46(14) . . ?
O6' Ni1' O1' 93.15(15) . . ?
O4' Ni1' O1' 174.84(15) . . ?
O2' Ni1' O7' 94.97(15) . . ?
O6' Ni1' O7' 87.47(16) . . ?
O4' Ni1' O7' 91.40(15) . . ?
O1' Ni1' O7' 91.35(15) . . ?
O2' Ni1' O5' 89.77(14) . . ?
O6' Ni1' O5' 87.79(15) . . ?
O4' Ni1' O5' 88.84(14) . . ?
O1' Ni1' O5' 88.78(15) . . ?
O7' Ni1' O5' 175.26(15) . . ?
C1' S1' C2' 95.2(2) . . ?
C3' S2' C1' 95.0(2) . . ?
C4' O1' Ni1' 123.3(3) 2 . ?
C4' O2' Ni1' 136.7(3) . . ?
C5' O4' Ni1' 119.0(3) . . ?
C1 C1' S1' 123.4(4) . . ?
C1 C1' S2' 125.0(4) . . ?
S1' C1' S2' 111.7(3) . . ?
C3' C2' C4' 133.0(4) . . ?
C3' C2' S1' 116.9(4) . . ?
C4' C2' S1' 110.0(3) . . ?
C2' C3' C5' 130.0(4) . . ?
C2' C3' S2' 117.2(4) . . ?
C5' C3' S2' 112.7(4) . . ?
O1' C4' O2' 124.9(4) 2_545 . ?
O1' C4' C2' 114.7(4) 2_545 . ?
O2' C4' C2' 120.1(4) . . ?
O3' C5' O4' 123.1(5) . . ?
O3' C5' C3' 115.6(4) . . ?
O4' C5' C3' 121.3(5) . . ?
H1W O1W H2W 133(5) . . ?

loop_
_geom_bond_atom_site_label_1
_geom_bond_atom_site_label_2
_geom_bond_distance
_geom_bond_site_symmetry_2
_geom_bond_publ_flag
Ni1 O1 2.000(3) . ?
Ni1 O2 2.006(3) . ?
Ni1 O4 2.043(3) . ?
Ni1 O5 2.053(4) . ?
Ni1 O6 2.054(3) . ?
Ni1 S1 2.5748(13) . ?
S1 C2 1.759(5) 2_655 ?
S1 C1 1.800(5) . ?
S2 C3 1.737(5) . ?
S2 C1 1.781(5) 2_645 ?
O1 C4 1.267(6) . ?
O2 C4 1.263(5) 2_655 ?
O3 C5 1.203(6) . ?
O4 C5 1.279(6) . ?
O6 H6A 0.809(15) . ?
O6 H6B 0.805(17) . ?
C1 C1' 1.240(7) . ?
C1 S2 1.781(5) 2_655 ?
C2 C3 1.339(6) . ?
C2 C4 1.499(6) 2_655 ?
C2 S1 1.759(5) 2_645 ?
C3 C5 1.514(6) . ?
C4 O2 1.263(5) 2_645 ?
C4 C2 1.499(6) 2_645 ?
Ni1' O2' 2.021(3) . ?
Ni1' O6' 2.042(4) . ?
Ni1' O4' 2.051(3) . ?
Ni1' O1' 2.063(3) . ?
Ni1' O7' 2.065(4) . ?
Ni1' O5' 2.075(4) . ?
S1' C1' 1.757(5) . ?
S1' C2' 1.760(5) . ?
S2' C3' 1.748(5) . ?
S2' C1' 1.789(5) . ?
O1' C4' 1.240(6) 2 ?
O2' C4' 1.261(5) . ?
O3' C5' 1.232(6) . ?
O4' C5' 1.281(6) . ?
C2' C3' 1.336(7) . ?
C2' C4' 1.515(7) . ?
C3' C5' 1.498(7) . ?
C4' O1' 1.240(6) 2_545 ?
O1W H1W 0.809(17) . ?
O1W H2W 0.807(17) . ?
